data_4503950
loop_
_publ_author_name
'Scott, Janet L.'
'Almesaker, Ann'
'Sumi, Yoshinori'
'Tanaka, Koichi'

_publ_section_title
;
 Guest Signaling
 Compound:&#x00A0;trans-3,3&#x2018;-Bis(diphenylhydroxymethyl)azobenzene
;
_journal_issue 6
_journal_name_full 'Crystal Growth &amp; Design'
_journal_page_first 1049
_journal_paper_doi 10.1021/cg060522b
_journal_volume 7
_journal_year 2007
_chemical_formula_sum 'C19 H15 N O'
_chemical_formula_weight 273.32
_chemical_name_systematic
; 
 (E)-(3,3'-(diazene-1,2-diyl)bis(3,1-phenylene))bis(diphenylmethanol) 
;
_space_group_IT_number 2
_symmetry_cell_setting triclinic
_symmetry_space_group_name_Hall '-P 1'
_symmetry_space_group_name_H-M 'P -1'
_atom_sites_solution_hydrogens geom
_atom_sites_solution_primary direct
_atom_sites_solution_secondary difmap
_audit_creation_method SHELXL-97
_cell_angle_alpha 87.6900(10)
_cell_angle_beta 84.2070(10)
_cell_angle_gamma 71.6120(10)
_cell_formula_units_Z 2
_cell_length_a 5.86870(10)
_cell_length_b 8.68520(10)
_cell_length_c 14.7116(3)
_cell_measurement_temperature 123(2)
_cell_volume 707.91(2)
_computing_cell_refinement 'Bruker XSCANS'
_computing_data_collection 'Bruker XSCANS'
_computing_data_reduction 'Bruker SHELXTL'
_computing_molecular_graphics X-Seed
_computing_publication_material ciftab
_computing_structure_refinement 'SHELXL-97 (Sheldrick, 1997)'
_computing_structure_solution 'SHELXS-97 (Sheldrick, 1990)'
_diffrn_ambient_temperature 123(2)
_diffrn_measured_fraction_theta_full 0.996
_diffrn_measured_fraction_theta_max 0.996
_diffrn_measurement_device_type 'Bruker APEX'
_diffrn_radiation_monochromator graphite
_diffrn_radiation_source 'fine-focus sealed tube'
_diffrn_radiation_type MoK\a
_diffrn_radiation_wavelength 0.71073
_diffrn_reflns_av_R_equivalents 0.0422
_diffrn_reflns_av_sigmaI/netI 0.0529
_diffrn_reflns_limit_h_max 8
_diffrn_reflns_limit_h_min -8
_diffrn_reflns_limit_k_max 12
_diffrn_reflns_limit_k_min -12
_diffrn_reflns_limit_l_max 21
_diffrn_reflns_limit_l_min -21
_diffrn_reflns_number 20074
_diffrn_reflns_theta_full 30.57
_diffrn_reflns_theta_max 30.57
_diffrn_reflns_theta_min 2.47
_exptl_absorpt_coefficient_mu 0.079
_exptl_absorpt_correction_type none
_exptl_crystal_colour yellow
_exptl_crystal_density_diffrn 1.282
_exptl_crystal_density_method 'not measured'
_exptl_crystal_description needles
_exptl_crystal_F_000 288
_exptl_crystal_size_max 0.10
_exptl_crystal_size_mid 0.05
_exptl_crystal_size_min 0.05
_refine_diff_density_max 0.318
_refine_diff_density_min -0.269
_refine_diff_density_rms 0.054
_refine_ls_extinction_method none
_refine_ls_goodness_of_fit_ref 1.110
_refine_ls_hydrogen_treatment mixed
_refine_ls_matrix_type full
_refine_ls_number_parameters 191
_refine_ls_number_reflns 4349
_refine_ls_number_restraints 0
_refine_ls_restrained_S_all 1.110
_refine_ls_R_factor_all 0.0881
_refine_ls_R_factor_gt 0.0659
_refine_ls_shift/su_max 0.000
_refine_ls_shift/su_mean 0.000
_refine_ls_structure_factor_coef Fsqd
_refine_ls_weighting_details 'calc w=1/[\s^2^(Fo^2^)+(0.0312P)^2^+0.4076P] where P=(Fo^2^+2Fc^2^)/3'
_refine_ls_weighting_scheme calc
_refine_ls_wR_factor_gt 0.1166
_refine_ls_wR_factor_ref 0.1255
_reflns_number_gt 3419
_reflns_number_total 4349
_reflns_threshold_expression >2sigma(I)
_cod_data_source_file cg060522bsi20060803_014632.cif
_cod_data_source_block 2
_cod_original_sg_symbol_H-M P(-1)
_cod_database_code 4503950

loop_
_symmetry_equiv_pos_as_xyz
'x, y, z'
'-x, -y, -z'

loop_
_atom_site_label
_atom_site_type_symbol
_atom_site_fract_x
_atom_site_fract_y
_atom_site_fract_z
_atom_site_U_iso_or_equiv
_atom_site_adp_type
_atom_site_occupancy
_atom_site_symmetry_multiplicity
_atom_site_calc_flag
_atom_site_refinement_flags
O1 O 0.81220(19) 0.02788(14) 0.21639(7) 0.0192(2) Uani 1 1 d .
N1 N 0.0409(2) 0.05218(15) -0.01994(9) 0.0174(3) Uani 1 1 d .
C7 C 0.5720(3) 0.01870(17) 0.23619(10) 0.0142(3) Uani 1 1 d .
C3 C 0.4267(3) 0.10314(17) 0.15677(10) 0.0153(3) Uani 1 1 d .
C21 C 0.5794(3) -0.15853(17) 0.25154(10) 0.0159(3) Uani 1 1 d .
C2 C 0.2963(3) 0.03283(18) 0.10788(10) 0.0149(3) Uani 1 1 d .
H2 H 0.2890 -0.0727 0.1238 0.018 Uiso 1 1 calc R
C11 C 0.4748(3) 0.11099(17) 0.32537(10) 0.0154(3) Uani 1 1 d .
C1 C 0.1752(3) 0.11780(18) 0.03488(10) 0.0161(3) Uani 1 1 d .
C4 C 0.4355(3) 0.25842(19) 0.13119(11) 0.0204(3) Uani 1 1 d .
H4 H 0.5233 0.3080 0.1647 0.024 Uiso 1 1 calc R
C6 C 0.1892(3) 0.26980(19) 0.00882(11) 0.0212(3) Uani 1 1 d .
H6 H 0.1112 0.3248 -0.0422 0.025 Uiso 1 1 calc R
C12 C 0.6329(3) 0.10653(19) 0.39073(11) 0.0200(3) Uani 1 1 d .
H12 H 0.7991 0.0473 0.3791 0.024 Uiso 1 1 calc R
C22 C 0.3749(3) -0.19733(19) 0.28735(11) 0.0198(3) Uani 1 1 d .
H22 H 0.2258 -0.1134 0.2987 0.024 Uiso 1 1 calc R
C16 C 0.2315(3) 0.19491(18) 0.34472(11) 0.0203(3) Uani 1 1 d .
H16 H 0.1210 0.1971 0.3014 0.024 Uiso 1 1 calc R
C5 C 0.3188(3) 0.34095(19) 0.05818(11) 0.0230(3) Uani 1 1 d .
H5 H 0.3273 0.4461 0.0418 0.028 Uiso 1 1 calc R
C13 C 0.5497(3) 0.1875(2) 0.47238(11) 0.0265(4) Uani 1 1 d .
H13 H 0.6596 0.1844 0.5161 0.032 Uiso 1 1 calc R
C26 C 0.7941(3) -0.28403(19) 0.23387(11) 0.0226(3) Uani 1 1 d .
H26 H 0.9349 -0.2600 0.2090 0.027 Uiso 1 1 calc R
C15 C 0.1486(3) 0.2759(2) 0.42724(12) 0.0265(4) Uani 1 1 d .
H15 H -0.0180 0.3334 0.4399 0.032 Uiso 1 1 calc R
C23 C 0.3872(3) -0.3576(2) 0.30665(12) 0.0260(4) Uani 1 1 d .
H23 H 0.2470 -0.3824 0.3316 0.031 Uiso 1 1 calc R
C14 C 0.3083(3) 0.2729(2) 0.49098(12) 0.0275(4) Uani 1 1 d .
H14 H 0.2523 0.3292 0.5470 0.033 Uiso 1 1 calc R
C24 C 0.6035(4) -0.4816(2) 0.28961(12) 0.0302(4) Uani 1 1 d .
H24 H 0.6125 -0.5910 0.3035 0.036 Uiso 1 1 calc R
C25 C 0.8049(4) -0.4443(2) 0.25227(12) 0.0305(4) Uani 1 1 d .
H25 H 0.9523 -0.5288 0.2390 0.037 Uiso 1 1 calc R
H1O H 0.8653 -0.0141 0.1605 0.053(7) Uiso 1 1 d R

loop_
_atom_site_aniso_label
_atom_site_aniso_U_11
_atom_site_aniso_U_22
_atom_site_aniso_U_33
_atom_site_aniso_U_23
_atom_site_aniso_U_13
_atom_site_aniso_U_12
O1 0.0152(5) 0.0292(6) 0.0161(6) -0.0007(4) -0.0022(4) -0.0106(4)
N1 0.0163(6) 0.0221(7) 0.0151(6) 0.0011(5) -0.0038(5) -0.0071(5)
C7 0.0137(7) 0.0164(7) 0.0140(7) 0.0004(5) -0.0025(5) -0.0064(5)
C3 0.0155(7) 0.0175(7) 0.0132(7) 0.0008(5) -0.0023(5) -0.0057(5)
C21 0.0211(8) 0.0165(7) 0.0110(7) 0.0006(5) -0.0061(6) -0.0059(6)
C2 0.0147(7) 0.0174(7) 0.0132(7) 0.0009(5) -0.0018(5) -0.0056(5)
C11 0.0210(8) 0.0141(7) 0.0128(7) 0.0016(5) -0.0012(6) -0.0081(6)
C1 0.0144(7) 0.0212(7) 0.0131(7) -0.0003(5) -0.0018(5) -0.0059(6)
C4 0.0254(8) 0.0205(7) 0.0191(8) 0.0008(6) -0.0054(6) -0.0119(6)
C6 0.0228(8) 0.0229(8) 0.0177(8) 0.0046(6) -0.0048(6) -0.0067(6)
C12 0.0226(8) 0.0236(8) 0.0167(7) 0.0012(6) -0.0045(6) -0.0108(6)
C22 0.0231(8) 0.0193(7) 0.0191(8) 0.0019(6) -0.0078(6) -0.0082(6)
C16 0.0222(8) 0.0187(7) 0.0188(8) 0.0004(6) -0.0021(6) -0.0048(6)
C5 0.0301(9) 0.0180(7) 0.0224(8) 0.0054(6) -0.0053(7) -0.0095(7)
C13 0.0391(10) 0.0313(9) 0.0152(8) -0.0004(6) -0.0060(7) -0.0187(8)
C26 0.0251(8) 0.0218(8) 0.0183(8) -0.0003(6) -0.0054(6) -0.0024(6)
C15 0.0292(9) 0.0213(8) 0.0253(9) -0.0034(6) 0.0032(7) -0.0038(7)
C23 0.0370(10) 0.0250(8) 0.0241(9) 0.0060(7) -0.0134(7) -0.0185(7)
C14 0.0439(11) 0.0233(8) 0.0167(8) -0.0045(6) 0.0018(7) -0.0133(8)
C24 0.0529(12) 0.0162(8) 0.0254(9) 0.0036(6) -0.0187(8) -0.0123(8)
C25 0.0398(11) 0.0184(8) 0.0265(9) -0.0019(7) -0.0112(8) 0.0031(7)

loop_
_atom_type_symbol
_atom_type_description
_atom_type_scat_dispersion_real
_atom_type_scat_dispersion_imag
_atom_type_scat_source
C C 0.0033 0.0016 'International Tables Vol C Tables 4.2.6.8 and 6.1.1.4'
H H 0.0000 0.0000 'International Tables Vol C Tables 4.2.6.8 and 6.1.1.4'
N N 0.0061 0.0033 'International Tables Vol C Tables 4.2.6.8 and 6.1.1.4'
O O 0.0106 0.0060 'International Tables Vol C Tables 4.2.6.8 and 6.1.1.4'

loop_
_geom_angle_atom_site_label_1
_geom_angle_atom_site_label_2
_geom_angle_atom_site_label_3
_geom_angle
_geom_angle_site_symmetry_1
N1 N1 C1 114.44(15) 2
O1 C7 C11 105.39(11) .
O1 C7 C21 110.20(12) .
C11 C7 C21 108.80(12) .
O1 C7 C3 107.16(11) .
C11 C7 C3 111.21(12) .
C21 C7 C3 113.74(11) .
C2 C3 C4 118.73(13) .
C2 C3 C7 124.02(13) .
C4 C3 C7 117.21(13) .
C26 C21 C22 118.46(14) .
C26 C21 C7 120.43(14) .
C22 C21 C7 121.04(13) .
C3 C2 C1 119.80(13) .
C16 C11 C12 118.81(14) .
C16 C11 C7 121.94(13) .
C12 C11 C7 119.21(13) .
C6 C1 C2 121.04(14) .
C6 C1 N1 115.79(13) .
C2 C1 N1 123.10(13) .
C5 C4 C3 121.32(14) .
C1 C6 C5 119.19(14) .
C13 C12 C11 120.51(16) .
C23 C22 C21 120.63(15) .
C11 C16 C15 120.42(15) .
C4 C5 C6 119.87(15) .
C14 C13 C12 120.61(16) .
C25 C26 C21 120.71(16) .
C14 C15 C16 120.20(16) .
C24 C23 C22 120.31(17) .
C13 C14 C15 119.44(16) .
C25 C24 C23 119.29(16) .
C24 C25 C26 120.57(16) .

loop_
_geom_bond_atom_site_label_1
_geom_bond_atom_site_label_2
_geom_bond_distance
_geom_bond_site_symmetry_2
O1 C7 1.4369(17) .
N1 N1 1.253(2) 2
N1 C1 1.4301(19) .
C7 C11 1.528(2) .
C7 C21 1.534(2) .
C7 C3 1.539(2) .
C3 C2 1.385(2) .
C3 C4 1.401(2) .
C21 C26 1.391(2) .
C21 C22 1.394(2) .
C2 C1 1.401(2) .
C11 C16 1.389(2) .
C11 C12 1.393(2) .
C1 C6 1.385(2) .
C4 C5 1.383(2) .
C6 C5 1.390(2) .
C12 C13 1.382(2) .
C22 C23 1.390(2) .
C16 C15 1.393(2) .
C13 C14 1.381(3) .
C26 C25 1.390(2) .
C15 C14 1.385(3) .
C23 C24 1.389(3) .
C24 C25 1.379(3) .

loop_
_geom_torsion_atom_site_label_1
_geom_torsion_atom_site_label_2
_geom_torsion_atom_site_label_3
_geom_torsion_atom_site_label_4
_geom_torsion
_geom_torsion_site_symmetry_1
O1 C7 C3 C2 127.32(15) .
C11 C7 C3 C2 -117.99(15) .
C21 C7 C3 C2 5.3(2) .
O1 C7 C3 C4 -50.40(17) .
C11 C7 C3 C4 64.29(17) .
C21 C7 C3 C4 -172.45(13) .
O1 C7 C21 C26 -8.38(19) .
C11 C7 C21 C26 -123.47(15) .
C3 C7 C21 C26 111.97(15) .
O1 C7 C21 C22 168.62(13) .
C11 C7 C21 C22 53.53(17) .
C3 C7 C21 C22 -71.03(17) .
C4 C3 C2 C1 -0.5(2) .
C7 C3 C2 C1 -178.16(13) .
O1 C7 C11 C16 148.64(13) .
C21 C7 C11 C16 -93.19(16) .
C3 C7 C11 C16 32.86(18) .
O1 C7 C11 C12 -33.61(17) .
C21 C7 C11 C12 84.56(16) .
C3 C7 C11 C12 -149.40(13) .
C3 C2 C1 C6 1.9(2) .
C3 C2 C1 N1 178.73(14) .
N1 N1 C1 C6 -156.35(16) 2
N1 N1 C1 C2 26.7(2) 2
C2 C3 C4 C5 -0.5(2) .
C7 C3 C4 C5 177.30(15) .
C2 C1 C6 C5 -2.3(2) .
N1 C1 C6 C5 -179.33(14) .
C16 C11 C12 C13 -1.6(2) .
C7 C11 C12 C13 -179.37(14) .
C26 C21 C22 C23 1.3(2) .
C7 C21 C22 C23 -175.73(14) .
C12 C11 C16 C15 1.4(2) .
C7 C11 C16 C15 179.12(14) .
C3 C4 C5 C6 0.2(3) .
C1 C6 C5 C4 1.2(2) .
C11 C12 C13 C14 0.6(2) .
C22 C21 C26 C25 -0.6(2) .
C7 C21 C26 C25 176.52(14) .
C11 C16 C15 C14 -0.2(2) .
C21 C22 C23 C24 -0.6(2) .
C12 C13 C14 C15 0.5(3) .
C16 C15 C14 C13 -0.7(3) .
C22 C23 C24 C25 -0.8(3) .
C23 C24 C25 C26 1.6(3) .
C21 C26 C25 C24 -0.9(3) .
